data_4036039
loop_
_publ_author_name
'Feskov, Illia O.'
'Chernykh, Anton V.'
'Kuchkovska, Yuliya O.'
'Daniliuc, Constantin G.'
'Kondratov, Ivan S.'
'Grygorenko, Oleksandr O.'

_publ_section_title
;
 3-((Hetera)cyclobutyl)azetidines, &quot;Stretched&quot; Analogues of
 Piperidine, Piperazine, and Morpholine: Advanced Building Blocks for Drug
 Discovery.
;
_journal_issue 3
_journal_name_full 'The Journal of organic chemistry'
_journal_page_first 1363
_journal_page_last 1371
_journal_paper_doi 10.1021/acs.joc.8b02822
_journal_volume 84
_journal_year 2019
_chemical_formula_sum 'C8 H12 F3 N O4 S'
_chemical_formula_weight 275.25
_space_group_crystal_system monoclinic
_space_group_IT_number 15
_space_group_name_Hall '-C 2yc'
_space_group_name_H-M_alt 'C 1 2/c 1'
_atom_sites_solution_hydrogens mixed
_audit_creation_method 'APEX3 v2016.1-0'
_cell_angle_alpha 90
_cell_angle_beta 116.7780(10)
_cell_angle_gamma 90
_cell_formula_units_Z 8
_cell_length_a 22.8427(9)
_cell_length_b 6.4349(3)
_cell_length_c 16.7283(7)
_cell_measurement_reflns_used 9953
_cell_measurement_temperature 100.(2)
_cell_measurement_theta_max 67.9096
_cell_measurement_theta_min 4.3360
_cell_volume 2195.21(16)
_computing_cell_refinement 'SAINT V8.37A (Bruker AXS Inc., 2015)'
_computing_data_collection 'APEX3 v2016.1-0 (Bruker AXS Inc., 2016)'
_computing_data_reduction 'SAINT V8.37A (Bruker AXS Inc., 2015)'
_computing_molecular_graphics 'APEX3 v2016.1-0 (Bruker AXS Inc., 2016)'
_computing_publication_material 'APEX3 v2016.1-0 (Bruker AXS Inc., 2016)'
_computing_structure_refinement 'SHELXL-2014/7 (Sheldrick, 2014)'
_computing_structure_solution 'SHELXL-2014/7 (Sheldrick, 2014)'
_diffrn_ambient_temperature 100.(2)
_diffrn_detector_area_resol_mean 8.3333
_diffrn_measured_fraction_theta_full 0.993
_diffrn_measured_fraction_theta_max 0.993
_diffrn_measurement_device_type 'Kappa CCD APEXII'
_diffrn_measurement_method 'phi / omega scans'
_diffrn_radiation_monochromator graphite
_diffrn_radiation_type CuK\a
_diffrn_radiation_wavelength 1.54178
_diffrn_reflns_av_R_equivalents 0.0315
_diffrn_reflns_av_unetI/netI 0.0172
_diffrn_reflns_limit_h_max 26
_diffrn_reflns_limit_h_min -27
_diffrn_reflns_limit_k_max 7
_diffrn_reflns_limit_k_min -7
_diffrn_reflns_limit_l_max 19
_diffrn_reflns_limit_l_min -20
_diffrn_reflns_number 18309
_diffrn_reflns_theta_full 67.90
_diffrn_reflns_theta_max 67.90
_diffrn_reflns_theta_min 4.34
_diffrn_source 'fine-focus sealed tube'
_diffrn_source_type 'fine-focus sealed tube'
_exptl_absorpt_coefficient_mu 3.127
_exptl_absorpt_correction_T_max 0.89
_exptl_absorpt_correction_T_min 0.52
_exptl_absorpt_correction_type multi-scan
_exptl_absorpt_process_details
;
Bruker AXS (2014). SADABS, Version 2014/5, Bruker AXS Inc., Madison, Wisconsin,
USA.
;
_exptl_crystal_colour colourless
_exptl_crystal_density_diffrn 1.666
_exptl_crystal_density_method 'not measured'
_exptl_crystal_description plate
_exptl_crystal_F_000 1136
_exptl_crystal_size_max 0.240
_exptl_crystal_size_mid 0.100
_exptl_crystal_size_min 0.040
_refine_diff_density_max 0.294
_refine_diff_density_min -0.443
_refine_ls_extinction_method none
_refine_ls_goodness_of_fit_ref 1.063
_refine_ls_hydrogen_treatment mixed
_refine_ls_matrix_type full
_refine_ls_number_parameters 162
_refine_ls_number_reflns 1980
_refine_ls_number_restraints 0
_refine_ls_restrained_S_all 1.063
_refine_ls_R_factor_all 0.0291
_refine_ls_R_factor_gt 0.0288
_refine_ls_shift/su_max 0.001
_refine_ls_shift/su_mean 0.000
_refine_ls_structure_factor_coef Fsqd
_refine_ls_weighting_details 'w=1/[\s^2^(Fo^2^)+(0.0332P)^2^+3.9044P] where P=(Fo^2^+2Fc^2^)/3'
_refine_ls_weighting_scheme calc
_refine_ls_wR_factor_gt 0.0714
_refine_ls_wR_factor_ref 0.0717
_reflns_number_gt 1953
_reflns_number_total 1980
_reflns_threshold_expression 'I > 2\s(I)'
_cod_data_source_file jo8b02822_si_001.cif
_cod_data_source_block haf8213
_cod_database_code 4036039

loop_
_space_group_symop_operation_xyz
'x, y, z'
'-x, y, -z+1/2'
'x+1/2, y+1/2, z'
'-x+1/2, y+1/2, -z+1/2'
'-x, -y, -z'
'x, -y, z-1/2'
'-x+1/2, -y+1/2, -z'
'x+1/2, -y+1/2, z-1/2'

loop_
_atom_site_type_symbol
_atom_site_label
_atom_site_fract_x
_atom_site_fract_y
_atom_site_fract_z
_atom_site_U_iso_or_equiv
_atom_site_adp_type
_atom_site_calc_flag
_atom_site_refinement_flags_adp
_atom_site_refinement_flags_posn
_atom_site_occupancy
S S1 0.71087(2) 0.81605(6) 0.62647(2) 0.01197(12) Uani d . . 1
N N1 0.59369(6) 0.2715(2) 0.35735(9) 0.0134(3) Uani d . . 1
H H1 0.5867(11) 0.139(4) 0.3414(14) 0.027(5) Uiso d . . 1
H H2 0.5753(10) 0.361(3) 0.3084(15) 0.027(5) Uiso d . . 1
O O1 0.74634(6) 0.90839(19) 0.71350(8) 0.0212(3) Uani d . . 1
O O2 0.68852(6) 0.95252(17) 0.54966(7) 0.0177(3) Uani d . . 1
O O3 0.56156(5) 0.55793(17) 0.22280(7) 0.0163(2) Uani d . . 1
O O4 0.58308(6) 0.84203(17) 0.31071(7) 0.0181(3) Uani d . . 1
C C1 0.57640(7) 0.3475(2) 0.42978(10) 0.0146(3) Uani d . . 1
H H1A 0.575 0.2359 0.4697 0.018 Uiso calc U R 1
H H1B 0.5362 0.4334 0.407 0.018 Uiso calc U R 1
C C3 0.64054(7) 0.4754(2) 0.47008(10) 0.0124(3) Uani d . . 1
H H3A 0.6324 0.6202 0.4457 0.015 Uiso calc U R 1
C C2 0.66403(7) 0.3349(2) 0.41528(10) 0.0137(3) Uani d . . 1
H H2A 0.684 0.4123 0.3826 0.016 Uiso calc U R 1
H H2B 0.6926 0.2191 0.4502 0.016 Uiso calc U R 1
C C4 0.67894(7) 0.4781(2) 0.57121(10) 0.0118(3) Uani d . . 1
H H4 0.6834 0.3354 0.597 0.014 Uiso calc U R 1
C C5 0.64827(7) 0.6328(2) 0.61396(10) 0.0130(3) Uani d . . 1
H H5A 0.6505 0.5842 0.6714 0.016 Uiso calc U R 1
H H5B 0.6034 0.6788 0.5724 0.016 Uiso calc U R 1
C C6 0.74694(7) 0.5888(2) 0.60614(10) 0.0128(3) Uani d . . 1
H H6A 0.7622 0.6076 0.5598 0.015 Uiso calc U R 1
H H6B 0.7816 0.5256 0.661 0.015 Uiso calc U R 1
C C7 0.56652(7) 0.7477(2) 0.23905(10) 0.0120(3) Uani d . . 1
C C8 0.55209(8) 0.8847(2) 0.15592(10) 0.0146(3) Uani d . . 1
F F1 0.50109(5) 0.81918(16) 0.08142(6) 0.0298(3) Uani d . . 1
F F2 0.60416(5) 0.88578(17) 0.13895(7) 0.0299(3) Uani d . . 1
F F3 0.54026(5) 1.08341(15) 0.16734(6) 0.0239(2) Uani d . . 1

loop_
_atom_site_aniso_label
_atom_site_aniso_U_11
_atom_site_aniso_U_22
_atom_site_aniso_U_33
_atom_site_aniso_U_12
_atom_site_aniso_U_13
_atom_site_aniso_U_23
S1 0.0146(2) 0.0093(2) 0.0130(2) -0.00175(13) 0.00710(15) -0.00250(13)
N1 0.0162(7) 0.0099(7) 0.0117(6) -0.0018(5) 0.0041(5) -0.0016(5)
O1 0.0232(6) 0.0206(6) 0.0185(6) -0.0045(5) 0.0082(5) -0.0092(5)
O2 0.0249(6) 0.0109(5) 0.0205(6) 0.0002(4) 0.0131(5) 0.0016(4)
O3 0.0208(6) 0.0105(5) 0.0169(6) 0.0003(4) 0.0077(5) -0.0005(4)
O4 0.0242(6) 0.0136(6) 0.0136(5) -0.0007(4) 0.0059(5) -0.0009(4)
C1 0.0150(7) 0.0142(7) 0.0133(7) 0.0003(6) 0.0052(6) -0.0024(6)
C3 0.0153(7) 0.0088(7) 0.0117(7) -0.0001(6) 0.0050(6) 0.0005(6)
C2 0.0141(7) 0.0137(7) 0.0125(7) -0.0025(6) 0.0052(6) -0.0014(6)
C4 0.0140(7) 0.0083(7) 0.0120(7) -0.0005(6) 0.0049(6) -0.0004(6)
C5 0.0149(7) 0.0120(7) 0.0129(7) -0.0012(6) 0.0070(6) 0.0002(6)
C6 0.0137(7) 0.0115(7) 0.0127(7) 0.0006(6) 0.0055(6) -0.0013(6)
C7 0.0096(7) 0.0127(7) 0.0135(7) 0.0007(6) 0.0050(6) 0.0015(6)
C8 0.0171(7) 0.0118(7) 0.0165(8) -0.0003(6) 0.0090(6) -0.0005(6)
F1 0.0364(6) 0.0289(6) 0.0131(5) -0.0095(5) 0.0013(4) 0.0030(4)
F2 0.0329(6) 0.0311(6) 0.0408(6) 0.0049(5) 0.0299(5) 0.0106(5)
F3 0.0375(6) 0.0121(5) 0.0224(5) 0.0074(4) 0.0137(4) 0.0049(4)

loop_
_atom_type_symbol
_atom_type_description
_atom_type_scat_dispersion_real
_atom_type_scat_dispersion_imag
_atom_type_scat_source
C C 0.0181 0.0091 'International Tables Vol C Tables 4.2.6.8 and 6.1.1.4'
H H 0.0000 0.0000 'International Tables Vol C Tables 4.2.6.8 and 6.1.1.4'
N N 0.0311 0.0180 'International Tables Vol C Tables 4.2.6.8 and 6.1.1.4'
O O 0.0492 0.0322 'International Tables Vol C Tables 4.2.6.8 and 6.1.1.4'
F F 0.0727 0.0534 'International Tables Vol C Tables 4.2.6.8 and 6.1.1.4'
S S 0.3331 0.5567 'International Tables Vol C Tables 4.2.6.8 and 6.1.1.4'

loop_
_geom_angle_atom_site_label_1
_geom_angle_atom_site_label_2
_geom_angle_atom_site_label_3
_geom_angle
O1 S1 O2 117.46(7)
O1 S1 C6 115.71(7)
O2 S1 C6 109.67(7)
O1 S1 C5 116.51(7)
O2 S1 C5 110.62(7)
C6 S1 C5 81.44(7)
C2 N1 C1 89.14(11)
C2 N1 H1 116.6(14)
C1 N1 H1 118.3(14)
C2 N1 H2 109.0(13)
C1 N1 H2 109.0(13)
H1 N1 H2 112.4(18)
N1 C1 C3 89.03(11)
N1 C1 H1A 113.8
C3 C1 H1A 113.8
N1 C1 H1B 113.8
C3 C1 H1B 113.8
H1A C1 H1B 111.0
C4 C3 C2 119.20(12)
C4 C3 C1 116.82(12)
C2 C3 C1 86.79(11)
C4 C3 H3A 110.7
C2 C3 H3A 110.7
C1 C3 H3A 110.7
N1 C2 C3 89.16(11)
N1 C2 H2A 113.8
C3 C2 H2A 113.8
N1 C2 H2B 113.8
C3 C2 H2B 113.8
H2A C2 H2B 111.0
C3 C4 C6 113.62(12)
C3 C4 C5 111.38(12)
C6 C4 C5 96.51(11)
C3 C4 H4 111.5
C6 C4 H4 111.5
C5 C4 H4 111.5
C4 C5 S1 88.51(9)
C4 C5 H5A 113.9
S1 C5 H5A 113.9
C4 C5 H5B 113.9
S1 C5 H5B 113.9
H5A C5 H5B 111.1
C4 C6 S1 88.76(9)
C4 C6 H6A 113.9
S1 C6 H6A 113.9
C4 C6 H6B 113.9
S1 C6 H6B 113.9
H6A C6 H6B 111.1
O4 C7 O3 130.46(14)
O4 C7 C8 115.92(13)
O3 C7 C8 113.57(13)
F1 C8 F3 106.72(13)
F1 C8 F2 106.77(13)
F3 C8 F2 106.27(13)
F1 C8 C7 113.67(13)
F3 C8 C7 112.96(12)
F2 C8 C7 110.01(12)

loop_
_geom_bond_atom_site_label_1
_geom_bond_atom_site_label_2
_geom_bond_distance
S1 O1 1.4374(12)
S1 O2 1.4463(11)
S1 C6 1.7848(15)
S1 C5 1.7912(15)
N1 C2 1.5114(19)
N1 C1 1.5148(19)
N1 H1 0.89(2)
N1 H2 0.93(2)
O3 C7 1.245(2)
O4 C7 1.2410(19)
C1 C3 1.546(2)
C1 H1A 0.99
C1 H1B 0.99
C3 C4 1.515(2)
C3 C2 1.546(2)
C3 H3A 1.0
C2 H2A 0.99
C2 H2B 0.99
C4 C6 1.563(2)
C4 C5 1.564(2)
C4 H4 1.0
C5 H5A 0.99
C5 H5B 0.99
C6 H6A 0.99
C6 H6B 0.99
C7 C8 1.551(2)
C8 F1 1.3341(19)
C8 F3 1.3385(18)
C8 F2 1.3415(18)

loop_
_geom_hbond_atom_site_label_D
_geom_hbond_atom_site_label_H
_geom_hbond_atom_site_label_A
_geom_hbond_site_symmetry_A
_geom_hbond_distance_DH
_geom_hbond_distance_HA
_geom_hbond_distance_DA
_geom_hbond_angle_DHA
N1 H1 O4 1_545 0.89(2) 1.97(2) 2.8523(18) 173.(2)
N1 H2 O3 . 0.93(2) 1.83(2) 2.7409(17) 164.9(19)
C1 H1B O3 2_655 0.99 2.44 3.3214(19) 147.5
C3 H3A O4 . 1.0 2.47 3.3529(18) 146.6
C2 H2B O2 1_545 0.99 2.42 3.2077(19) 136.0
C5 H5A O1 4_646 0.99 2.54 3.1546(18) 120.1
C6 H6A O2 7_666 0.99 2.57 3.5353(18) 163.6
C6 H6B O1 4_646 0.99 2.57 3.1712(18) 119.3

loop_
_geom_torsion_atom_site_label_1
_geom_torsion_atom_site_label_2
_geom_torsion_atom_site_label_3
_geom_torsion_atom_site_label_4
_geom_torsion
C2 N1 C1 C3 18.38(11)
N1 C1 C3 C4 -139.27(13)
N1 C1 C3 C2 -17.99(11)
C1 N1 C2 C3 -18.38(11)
C4 C3 C2 N1 137.14(13)
C1 C3 C2 N1 18.03(11)
C2 C3 C4 C6 71.09(17)
C1 C3 C4 C6 173.25(12)
C2 C3 C4 C5 178.79(12)
C1 C3 C4 C5 -79.05(16)
C3 C4 C5 S1 -101.00(11)
C6 C4 C5 S1 17.54(10)
O1 S1 C5 C4 -129.90(9)
O2 S1 C5 C4 92.51(9)
C6 S1 C5 C4 -15.37(9)
C3 C4 C6 S1 99.17(12)
C5 C4 C6 S1 -17.60(10)
O1 S1 C6 C4 130.75(9)
O2 S1 C6 C4 -93.55(9)
C5 S1 C6 C4 15.38(9)
O4 C7 C8 F1 -140.89(14)
O3 C7 C8 F1 41.41(18)
O4 C7 C8 F3 -19.11(19)
O3 C7 C8 F3 163.19(13)
O4 C7 C8 F2 99.45(15)
O3 C7 C8 F2 -78.24(16)
